data_7024391
loop_
_publ_author_name
'Zheng, Shou-Tian'
'Yang, Guo-Yu'

_publ_section_title
;
 The first polyoxometalate-templated four-fold interpenetrated
 coordination polymer with new topology and ferroelectricity.
;
_journal_issue 3
_journal_name_full 'Dalton transactions (Cambridge, England : 2003)'
_journal_page_first 700
_journal_page_last 703
_journal_paper_doi 10.1039/b916462f
_journal_volume 39
_journal_year 2010
_chemical_formula_sum 'C100 H92 Cu6 N20 O44 Si W11'
_chemical_formula_weight 4709.62
_chemical_name_systematic
;
?
;
_space_group_IT_number 29
_symmetry_cell_setting orthorhombic
_symmetry_space_group_name_Hall 'P 2c -2ac'
_symmetry_space_group_name_H-M 'P c a 21'
_atom_sites_solution_hydrogens geom
_atom_sites_solution_primary direct
_atom_sites_solution_secondary difmap
_audit_creation_method SHELXL-97
_cell_angle_alpha 90.00
_cell_angle_beta 90.00
_cell_angle_gamma 90.00
_cell_formula_units_Z 4
_cell_length_a 29.886(3)
_cell_length_b 28.350(3)
_cell_length_c 15.2719(18)
_cell_measurement_reflns_used 33159
_cell_measurement_temperature 294(2)
_cell_measurement_theta_max 27.4835
_cell_measurement_theta_min 2.0371
_cell_volume 12939(2)
_computing_cell_refinement 'CrystalClear (Rigaku Corp., 2000)'
_computing_data_collection 'CrystalClear (Rigaku Corp., 2000)'
_computing_data_reduction 'CrystalClear (Rigaku Corp., 2000)'
_computing_molecular_graphics SHELXTL
_computing_publication_material SHELXTL
_computing_structure_refinement 'SHELXL-97 (Sheldrick, 1997)'
_computing_structure_solution 'SHELXS-97 (Sheldrick, 1990)'
_diffrn_ambient_temperature 294(2)
_diffrn_measured_fraction_theta_full 0.996
_diffrn_measured_fraction_theta_max 0.996
_diffrn_measurement_device_type 'mercury CCD'
_diffrn_measurement_method dtprofit.ref
_diffrn_radiation_monochromator graphite
_diffrn_radiation_source 'fine-focus sealed tube'
_diffrn_radiation_type MoK\a
_diffrn_radiation_wavelength 0.71073
_diffrn_reflns_av_R_equivalents 0.0501
_diffrn_reflns_av_sigmaI/netI 0.0327
_diffrn_reflns_limit_h_max 38
_diffrn_reflns_limit_h_min -35
_diffrn_reflns_limit_k_max 36
_diffrn_reflns_limit_k_min -36
_diffrn_reflns_limit_l_max 19
_diffrn_reflns_limit_l_min -19
_diffrn_reflns_number 97727
_diffrn_reflns_theta_full 27.48
_diffrn_reflns_theta_max 27.48
_diffrn_reflns_theta_min 2.08
_diffrn_standards_decay_% none
_diffrn_standards_interval_count none
_diffrn_standards_interval_time none
_diffrn_standards_number none
_exptl_absorpt_coefficient_mu 10.789
_exptl_absorpt_correction_T_max 0.393
_exptl_absorpt_correction_T_min 0.106
_exptl_absorpt_correction_type multi-scan
_exptl_absorpt_process_details 'SADABS (Sheldrick, 1996)'
_exptl_crystal_colour Black
_exptl_crystal_density_diffrn 2.418
_exptl_crystal_density_method 'not measured'
_exptl_crystal_description Prism
_exptl_crystal_F_000 8744
_exptl_crystal_size_max 0.2600
_exptl_crystal_size_mid 0.1700
_exptl_crystal_size_min 0.0800
_refine_diff_density_max 1.608
_refine_diff_density_min -2.217
_refine_diff_density_rms 0.163
_refine_ls_abs_structure_details 'Flack H D (1983), Acta Cryst. A39, 876-881'
_refine_ls_abs_structure_Flack 0.001(1)
_refine_ls_extinction_method none
_refine_ls_goodness_of_fit_ref 1.045
_refine_ls_hydrogen_treatment constr
_refine_ls_matrix_type full
_refine_ls_number_parameters 1693
_refine_ls_number_reflns 15349
_refine_ls_number_restraints 7
_refine_ls_restrained_S_all 1.044
_refine_ls_R_factor_all 0.0388
_refine_ls_R_factor_gt 0.0365
_refine_ls_shift/su_max 0.001
_refine_ls_shift/su_mean 0.000
_refine_ls_structure_factor_coef Fsqd
_refine_ls_weighting_details 'calc w=1/[\s^2^(Fo^2^)+(0.0450P)^2^+55.7650P] where P=(Fo^2^+2Fc^2^)/3'
_refine_ls_weighting_scheme calc
_refine_ls_wR_factor_gt 0.0905
_refine_ls_wR_factor_ref 0.0926
_reflns_number_gt 14653
_reflns_number_total 15349
_reflns_threshold_expression >2sigma(I)
_cod_data_source_file b916462f.txt
_cod_data_source_block 1
_cod_depositor_comments
;
The following automatic conversions were performed:

'_symmetry_cell_setting' value 'Orthorhombic' changed to
'orthorhombic' according to
/home/saulius/struct/CIF-dictionaries/cif_core.dic dictionary named
'cif_core.dic' version 2.4.2 from
2011-04-26.

'_exptl_absorpt_correction_type' value 'Multi-scan'
changed to 'multi-scan' according to
/home/saulius/struct/CIF-dictionaries/cif_core.dic dictionary named
'cif_core.dic' version 2.4.2 from 2011-04-26.

Automatic conversion script
Id: cif_fix_values 1891 2012-01-12 08:04:46Z andrius 
;
_cod_original_cell_volume 12939(3)
_cod_original_sg_symbol_H-M Pca2(1)
_cod_database_code 7024391

loop_
_symmetry_equiv_pos_as_xyz
'x, y, z'
'-x, -y, z+1/2'
'x+1/2, -y, z'
'-x+1/2, y, z+1/2'

loop_
_atom_site_label
_atom_site_type_symbol
_atom_site_fract_x
_atom_site_fract_y
_atom_site_fract_z
_atom_site_U_iso_or_equiv
_atom_site_adp_type
_atom_site_occupancy
_atom_site_symmetry_multiplicity
_atom_site_calc_flag
_atom_site_refinement_flags
Cu1 Cu 0.67043(7) 0.33158(7) -0.67950(17) 0.0694(6) Uani 1 1 d .
Cu2 Cu 0.30652(6) 0.31330(7) -0.54270(14) 0.0598(5) Uani 1 1 d .
Cu3 Cu 0.13396(6) -0.01558(6) -0.34201(13) 0.0523(4) Uani 1 1 d .
Cu4 Cu -0.18369(6) 0.19553(6) -0.05704(15) 0.0574(5) Uani 1 1 d .
Cu5 Cu 0.18427(6) 0.16410(6) -0.13843(14) 0.0554(5) Uani 1 1 d .
Cu6 Cu 0.36538(6) 0.47827(6) -0.37381(13) 0.0510(4) Uani 1 1 d .
W1 W 0.483321(18) 0.339856(18) 0.04898(4) 0.03807(12) Uani 0.92 1 d P
W2 W 0.518598(16) 0.162044(16) -0.26561(3) 0.03213(11) Uani 0.94 1 d P
W3 W 0.422317(14) 0.222749(16) -0.26631(3) 0.03116(10) Uani 0.96 1 d P
W4 W 0.443685(16) 0.146001(17) -0.10444(4) 0.03468(11) Uani 0.93 1 d P
W5 W 0.530958(19) 0.172896(19) 0.06027(4) 0.04008(12) Uani 0.94 1 d P
W6 W 0.403111(15) 0.316685(17) -0.10100(4) 0.03356(11) Uani 0.95 1 d P
W7 W 0.605771(15) 0.188431(19) -0.10046(4) 0.03820(12) Uani 0.94 1 d P
W8 W 0.424888(17) 0.239588(19) 0.05879(4) 0.03560(12) Uani 0.90 1 d P
W9 W 0.563740(18) 0.358370(19) -0.12812(4) 0.03946(13) Uani 0.90 1 d P
W10 W 0.58753(2) 0.27266(3) 0.04412(5) 0.04401(16) Uani 0.78 1 d P
W11 W 0.484959(17) 0.334604(17) -0.27896(4) 0.03402(11) Uani 0.93 1 d P
W12 W 0.581038(16) 0.274096(18) -0.27809(4) 0.03421(11) Uani 0.94 1 d P
Si1 Si 0.50386(8) 0.25199(9) -0.1088(2) 0.0235(5) Uani 1 1 d .
O1 O 0.6244(4) 0.2983(5) 0.1164(8) 0.059(3) Uani 0.85 1 d P
O2 O 0.5920(3) 0.3189(3) -0.0478(6) 0.042(2) Uani 0.95 1 d P
O3 O 0.5638(3) 0.1590(3) -0.1782(6) 0.0331(18) Uani 0.96 1 d P
O4 O 0.4648(3) 0.1832(3) -0.3234(6) 0.0392(19) Uani 1 1 d .
O5 O 0.5261(2) 0.2902(3) -0.1744(5) 0.0313(16) Uani 1 1 d .
O6 O 0.6528(3) 0.1568(4) -0.1236(7) 0.054(3) Uani 1 1 d .
O7 O 0.4850(4) 0.3857(4) 0.1242(7) 0.054(3) Uani 0.95 1 d P
O8 O 0.5686(3) 0.2191(4) 0.1132(6) 0.048(2) Uani 0.99 1 d P
O9 O 0.4153(3) 0.0954(4) -0.0776(7) 0.060(3) Uani 1 1 d .
O10 O 0.6280(3) 0.2315(3) -0.0167(6) 0.040(2) Uani 0.93 1 d P
O11 O 0.5165(3) 0.3651(3) -0.0472(6) 0.043(2) Uani 1 1 d .
O12 O 0.4045(3) 0.1696(3) -0.1965(6) 0.0362(19) Uani 0.98 1 d P
O13 O 0.4175(3) 0.1903(3) -0.0267(6) 0.0377(19) Uani 1 1 d .
O14 O 0.5364(3) 0.3101(3) -0.3379(6) 0.040(2) Uani 1 1 d .
O15 O 0.5998(3) 0.3310(3) -0.2203(7) 0.035(2) Uani 0.90 1 d P
O16 O 0.4550(3) 0.2761(3) -0.3032(5) 0.0329(17) Uani 1 1 d .
O17 O 0.4795(3) 0.2093(3) 0.0916(6) 0.0406(19) Uani 1 1 d .
O18 O 0.5816(3) 0.1505(3) -0.0069(6) 0.043(2) Uani 0.98 1 d P
O19 O 0.3980(3) 0.2633(3) -0.1782(6) 0.0321(17) Uani 0.95 1 d P
O20 O 0.6219(3) 0.2705(4) -0.3572(7) 0.046(2) Uani 0.95 1 d P
O21 O 0.6080(3) 0.2371(3) -0.1881(6) 0.0358(19) Uani 0.94 1 d P
O22 O 0.5335(3) 0.3048(3) 0.0791(6) 0.044(2) Uani 1 1 d .
O23 O 0.5922(3) 0.4104(3) -0.1157(8) 0.047(3) Uani 0.87 1 d P
O24 O 0.5424(3) 0.2284(3) -0.0482(5) 0.0308(16) Uani 1 1 d .
O25 O 0.4460(3) 0.2976(3) 0.1125(6) 0.042(2) Uani 1 1 d .
O26 O 0.5467(3) 0.2195(3) -0.3044(6) 0.0357(18) Uani 1 1 d .
O27 O 0.4642(3) 0.3701(3) -0.3582(7) 0.047(2) Uani 1 1 d .
O28 O 0.3550(3) 0.3468(3) -0.1222(7) 0.045(2) Uani 1 1 d .
O29 O 0.5230(3) 0.3776(3) -0.2193(7) 0.043(2) Uani 1 1 d .
O30 O 0.4933(3) 0.1431(3) -0.0260(6) 0.0373(18) Uani 1 1 d .
O31 O 0.4422(3) 0.3416(3) -0.1877(6) 0.0351(18) Uani 1 1 d .
O32 O 0.5375(3) 0.1225(3) -0.3412(7) 0.040(2) Uani 0.93 1 d P
O33 O 0.3827(3) 0.2776(3) -0.0072(6) 0.041(2) Uani 1 1 d .
O34 O 0.4674(2) 0.2779(3) -0.0469(5) 0.0304(16) Uani 1 1 d .
O35 O 0.4294(3) 0.3578(3) -0.0161(6) 0.0375(19) Uani 0.98 1 d P
O36 O 0.3887(4) 0.2200(4) 0.1383(7) 0.059(3) Uani 1 1 d .
O37 O 0.4796(2) 0.2110(2) -0.1657(5) 0.0237(14) Uani 1 1 d U
O38 O 0.3802(3) 0.2228(3) -0.3420(7) 0.042(2) Uani 0.95 1 d P
O39 O 0.5295(4) 0.1303(4) 0.1406(7) 0.057(3) Uani 1.00 1 d P
O40 O 0.4812(3) 0.1211(3) -0.1971(6) 0.0382(19) Uani 1 1 d .
N1 N 0.6056(4) 0.3252(5) -0.6485(10) 0.065(4) Uani 1 1 d .
N2 N 0.3720(4) 0.3101(4) -0.5691(9) 0.054(3) Uani 1 1 d .
N3 N 0.2812(4) 0.3757(5) -0.5701(10) 0.060(3) Uani 1 1 d .
N4 N 0.1959(5) 0.6047(5) -0.6508(11) 0.070(4) Uani 1 1 d .
N5 N 0.2741(4) 0.2599(4) -0.4931(8) 0.047(3) Uani 1 1 d .
N6 N 0.1681(4) 0.0457(4) -0.3712(9) 0.053(3) Uani 1 1 d .
N7 N 0.1049(4) -0.0073(4) -0.2191(9) 0.054(3) Uani 1 1 d .
N8 N -0.0767(4) 0.0135(4) 0.0798(9) 0.053(3) Uani 1 1 d .
N9 N 0.1689(4) -0.0769(4) -0.3454(9) 0.050(3) Uani 1 1 d .
N10 N 0.2937(5) -0.2807(5) -0.2354(10) 0.062(4) Uani 1 1 d .
N11 N -0.1167(4) 0.1913(4) -0.0752(9) 0.050(3) Uani 1 1 d .
N12 N 0.1176(4) 0.1672(4) -0.1208(9) 0.053(3) Uani 1 1 d .
N13 N 0.2100(4) 0.1023(4) -0.1034(10) 0.061(3) Uani 1 1 d .
N14 N 0.2904(4) -0.1318(4) -0.0726(9) 0.055(3) Uani 1 1 d .
N15 N 0.2185(4) 0.2140(4) -0.1996(7) 0.043(3) Uani 1 1 d .
N16 N 0.3313(4) 0.4166(4) -0.3573(9) 0.048(3) Uani 1 1 d .
N17 N 0.3285(4) 0.5351(4) -0.4086(9) 0.055(3) Uani 1 1 d .
N18 N 0.2180(4) 0.7495(4) -0.5181(9) 0.050(3) Uani 1 1 d .
N19 N 0.4222(4) 0.4769(4) -0.4547(9) 0.048(3) Uani 1 1 d .
N20 N 0.6011(4) 0.5076(4) -0.7573(9) 0.052(3) Uani 1 1 d .
C1 C 0.5768(7) 0.3160(9) -0.7142(13) 0.100(9) Uani 1 1 d .
H1A H 0.5879 0.3140 -0.7711 0.120 Uiso 1 1 calc R
C2 C 0.5307(7) 0.3093(8) -0.7003(13) 0.078(6) Uani 1 1 d .
H2A H 0.5124 0.3000 -0.7464 0.094 Uiso 1 1 calc R
C3 C 0.5126(5) 0.3166(5) -0.6175(9) 0.049(3) Uani 1 1 d .
C4 C 0.5422(5) 0.3282(5) -0.5514(10) 0.050(3) Uani 1 1 d .
H4A H 0.5318 0.3327 -0.4947 0.060 Uiso 1 1 calc R
C5 C 0.5868(6) 0.3330(6) -0.5691(13) 0.067(5) Uani 1 1 d .
H5A H 0.6055 0.3423 -0.5236 0.080 Uiso 1 1 calc R
C6 C 0.3888(5) 0.3233(6) -0.6486(12) 0.062(4) Uani 1 1 d .
H6A H 0.3689 0.3317 -0.6926 0.075 Uiso 1 1 calc R
C7 C 0.4341(5) 0.3246(6) -0.6668(10) 0.056(4) Uani 1 1 d .
H7A H 0.4439 0.3334 -0.7222 0.067 Uiso 1 1 calc R
C8 C 0.4646(4) 0.3130(4) -0.6029(10) 0.041(3) Uani 1 1 d .
C9 C 0.4477(4) 0.2983(5) -0.5218(10) 0.044(3) Uani 1 1 d .
H9A H 0.4672 0.2896 -0.4771 0.053 Uiso 1 1 calc R
C10 C 0.4026(5) 0.2968(5) -0.5085(11) 0.054(4) Uani 1 1 d .
H10A H 0.3922 0.2859 -0.4547 0.064 Uiso 1 1 calc R
C11 C 0.3071(5) 0.4138(7) -0.5813(15) 0.080(6) Uani 1 1 d .
H11A H 0.3378 0.4095 -0.5755 0.096 Uiso 1 1 calc R
C12 C 0.2932(5) 0.4567(6) -0.5997(16) 0.078(6) Uani 1 1 d .
H12A H 0.3135 0.4804 -0.6133 0.094 Uiso 1 1 calc R
C13 C 0.2463(5) 0.4660(6) -0.5983(13) 0.062(4) Uani 1 1 d .
C14 C 0.2192(6) 0.4301(6) -0.5801(16) 0.082(6) Uani 1 1 d .
H14A H 0.1884 0.4344 -0.5777 0.098 Uiso 1 1 calc R
C15 C 0.2378(6) 0.3865(6) -0.5649(18) 0.095(8) Uani 1 1 d .
H15A H 0.2183 0.3623 -0.5496 0.114 Uiso 1 1 calc R
C16 C 0.1709(6) 0.5720(7) -0.6072(16) 0.085(6) Uani 1 1 d .
H16A H 0.1419 0.5801 -0.5907 0.102 Uiso 1 1 calc R
C17 C 0.1860(6) 0.5277(7) -0.5864(16) 0.086(6) Uani 1 1 d .
H17A H 0.1685 0.5070 -0.5540 0.103 Uiso 1 1 calc R
C18 C 0.2289(5) 0.5145(5) -0.6155(12) 0.056(4) Uani 1 1 d .
C19 C 0.2538(7) 0.5487(6) -0.6540(15) 0.085(7) Uani 1 1 d .
H19A H 0.2836 0.5428 -0.6676 0.102 Uiso 1 1 calc R
C20 C 0.2356(6) 0.5920(7) -0.6734(15) 0.084(6) Uani 1 1 d .
H20A H 0.2531 0.6134 -0.7046 0.100 Uiso 1 1 calc R
C21 C 0.2288(5) 0.2539(5) -0.4989(12) 0.060(4) Uani 1 1 d .
H21A H 0.2118 0.2783 -0.5226 0.072 Uiso 1 1 calc R
C22 C 0.2075(4) 0.2143(5) -0.4720(12) 0.057(4) Uani 1 1 d .
H22A H 0.1764 0.2126 -0.4753 0.069 Uiso 1 1 calc R
C23 C 0.2313(4) 0.1762(4) -0.4397(9) 0.041(3) Uani 1 1 d .
C24 C 0.2765(5) 0.1817(5) -0.4312(11) 0.054(4) Uani 1 1 d .
H24A H 0.2937 0.1580 -0.4057 0.065 Uiso 1 1 calc R
C25 C 0.2972(5) 0.2240(5) -0.4620(11) 0.051(3) Uani 1 1 d .
H25A H 0.3283 0.2263 -0.4600 0.062 Uiso 1 1 calc R
C26 C 0.1499(5) 0.0760(6) -0.4286(14) 0.080(6) Uani 1 1 d .
H26A H 0.1230 0.0679 -0.4552 0.096 Uiso 1 1 calc R
C27 C 0.1691(5) 0.1182(6) -0.4496(14) 0.074(6) Uani 1 1 d .
H27A H 0.1547 0.1388 -0.4877 0.089 Uiso 1 1 calc R
C28 C 0.2097(5) 0.1303(5) -0.4145(10) 0.052(3) Uani 1 1 d .
C29 C 0.2281(6) 0.1002(6) -0.3572(14) 0.076(6) Uani 1 1 d .
H29A H 0.2554 0.1075 -0.3313 0.091 Uiso 1 1 calc R
C30 C 0.2070(6) 0.0586(7) -0.3364(13) 0.075(5) Uani 1 1 d .
H30A H 0.2206 0.0385 -0.2963 0.090 Uiso 1 1 calc R
C31 C 0.0905(6) 0.0350(6) -0.1953(14) 0.072(5) Uani 1 1 d .
H31A H 0.1036 0.0616 -0.2197 0.087 Uiso 1 1 calc R
C32 C 0.0564(6) 0.0404(5) -0.1351(11) 0.062(4) Uani 1 1 d .
H32A H 0.0464 0.0706 -0.1216 0.075 Uiso 1 1 calc R
C33 C 0.0365(5) 0.0013(5) -0.0937(11) 0.053(4) Uani 1 1 d .
C34 C 0.0535(5) -0.0428(4) -0.1172(10) 0.052(4) Uani 1 1 d .
H34A H 0.0427 -0.0701 -0.0907 0.063 Uiso 1 1 calc R
C35 C 0.0862(5) -0.0454(5) -0.1795(11) 0.054(4) Uani 1 1 d .
H35A H 0.0964 -0.0751 -0.1958 0.065 Uiso 1 1 calc R
C36 C -0.0677(6) 0.0452(6) 0.0186(13) 0.065(4) Uani 1 1 d .
H36A H -0.0864 0.0715 0.0166 0.078 Uiso 1 1 calc R
C37 C -0.0342(6) 0.0435(6) -0.0416(11) 0.063(4) Uani 1 1 d .
H37A H -0.0321 0.0659 -0.0860 0.076 Uiso 1 1 calc R
C38 C -0.0019(5) 0.0055(5) -0.0341(10) 0.052(3) Uani 1 1 d .
C39 C -0.0090(4) -0.0260(6) 0.0319(11) 0.057(4) Uani 1 1 d .
H39A H 0.0113 -0.0506 0.0401 0.068 Uiso 1 1 calc R
C40 C -0.0457(5) -0.0223(5) 0.0871(12) 0.059(4) Uani 1 1 d .
H40A H -0.0496 -0.0448 0.1307 0.071 Uiso 1 1 calc R
C41 C 0.1491(4) -0.1185(4) -0.3415(9) 0.041(3) Uani 1 1 d .
H41A H 0.1183 -0.1202 -0.3494 0.050 Uiso 1 1 calc R
C42 C 0.1729(4) -0.1601(5) -0.3260(10) 0.047(3) Uani 1 1 d .
H42A H 0.1576 -0.1886 -0.3232 0.056 Uiso 1 1 calc R
C43 C 0.2195(4) -0.1594(5) -0.3145(11) 0.049(3) Uani 1 1 d .
C44 C 0.2400(5) -0.1147(5) -0.3213(17) 0.081(6) Uani 1 1 d .
H44A H 0.2707 -0.1115 -0.3144 0.097 Uiso 1 1 calc R
C45 C 0.2137(5) -0.0761(6) -0.3383(16) 0.077(6) Uani 1 1 d .
H45A H 0.2280 -0.0472 -0.3455 0.092 Uiso 1 1 calc R
C46 C 0.2494(6) -0.2793(6) -0.2340(18) 0.094(8) Uani 1 1 d .
H46A H 0.2344 -0.3057 -0.2130 0.113 Uiso 1 1 calc R
C47 C 0.2244(5) -0.2421(6) -0.2611(16) 0.078(6) Uani 1 1 d .
H47A H 0.1933 -0.2443 -0.2605 0.093 Uiso 1 1 calc R
C48 C 0.2437(5) -0.2025(5) -0.2885(12) 0.060(4) Uani 1 1 d .
C49 C 0.2902(5) -0.2036(6) -0.2906(16) 0.077(6) Uani 1 1 d .
H49A H 0.3061 -0.1774 -0.3098 0.092 Uiso 1 1 calc R
C50 C 0.3127(6) -0.2433(7) -0.2644(16) 0.083(6) Uani 1 1 d .
H50A H 0.3438 -0.2431 -0.2679 0.099 Uiso 1 1 calc R
C51 C -0.0977(5) 0.1770(7) -0.1505(11) 0.067(5) Uani 1 1 d .
H51A H -0.1166 0.1693 -0.1968 0.081 Uiso 1 1 calc R
C52 C -0.0523(5) 0.1730(6) -0.1636(9) 0.057(4) Uani 1 1 d .
H52A H -0.0411 0.1638 -0.2178 0.069 Uiso 1 1 calc R
C53 C -0.0245(4) 0.1825(4) -0.0964(9) 0.041(3) Uani 1 1 d .
C54 C -0.0435(5) 0.1969(6) -0.0162(11) 0.057(4) Uani 1 1 d .
H54A H -0.0254 0.2039 0.0316 0.069 Uiso 1 1 calc R
C55 C -0.0894(5) 0.2004(6) -0.0099(10) 0.054(4) Uani 1 1 d .
H55A H -0.1017 0.2096 0.0434 0.065 Uiso 1 1 calc R
C56 C 0.0913(5) 0.1726(7) -0.1909(12) 0.067(5) Uani 1 1 d .
H56A H 0.1042 0.1723 -0.2463 0.080 Uiso 1 1 calc R
C57 C 0.0458(5) 0.1784(6) -0.1836(11) 0.059(4) Uani 1 1 d .
H57A H 0.0286 0.1828 -0.2338 0.071 Uiso 1 1 calc R
C58 C 0.0254(4) 0.1778(4) -0.1022(10) 0.043(3) Uani 1 1 d .
C59 C 0.0514(5) 0.1708(5) -0.0316(10) 0.049(3) Uani 1 1 d .
H59A H 0.0387 0.1692 0.0240 0.059 Uiso 1 1 calc R
C60 C 0.0966(5) 0.1663(6) -0.0423(11) 0.054(4) Uani 1 1 d .
H60A H 0.1141 0.1622 0.0076 0.065 Uiso 1 1 calc R
C61 C 0.1832(7) 0.0688(6) -0.0699(16) 0.087(7) Uani 1 1 d .
H61A H 0.1540 0.0768 -0.0549 0.104 Uiso 1 1 calc R
C62 C 0.1980(6) 0.0208(6) -0.0562(15) 0.079(6) Uani 1 1 d .
H62A H 0.1800 -0.0017 -0.0293 0.095 Uiso 1 1 calc R
C63 C 0.2412(5) 0.0103(5) -0.0862(12) 0.058(4) Uani 1 1 d .
C64 C 0.2681(5) 0.0450(6) -0.1171(14) 0.068(5) Uani 1 1 d .
H64A H 0.2976 0.0387 -0.1322 0.082 Uiso 1 1 calc R
C65 C 0.2509(5) 0.0899(6) -0.1259(16) 0.082(7) Uani 1 1 d .
H65A H 0.2694 0.1130 -0.1492 0.099 Uiso 1 1 calc R
C66 C 0.2471(6) -0.1230(6) -0.0721(19) 0.097(8) Uani 1 1 d .
H66A H 0.2272 -0.1481 -0.0684 0.116 Uiso 1 1 calc R
C67 C 0.2304(5) -0.0780(6) -0.0767(17) 0.085(7) Uani 1 1 d .
H67A H 0.1996 -0.0733 -0.0766 0.102 Uiso 1 1 calc R
C68 C 0.2582(5) -0.0405(5) -0.0815(13) 0.061(4) Uani 1 1 d .
C69 C 0.3031(5) -0.0484(6) -0.0784(16) 0.077(6) Uani 1 1 d .
H69A H 0.3231 -0.0233 -0.0795 0.093 Uiso 1 1 calc R
C70 C 0.3182(5) -0.0934(6) -0.0737(15) 0.074(6) Uani 1 1 d .
H70A H 0.3489 -0.0985 -0.0711 0.089 Uiso 1 1 calc R
C71 C 0.2622(5) 0.2189(5) -0.1946(11) 0.054(4) Uani 1 1 d .
H71A H 0.2782 0.1953 -0.1661 0.065 Uiso 1 1 calc R
C72 C 0.2858(4) 0.2564(5) -0.2286(11) 0.052(4) Uani 1 1 d .
H72A H 0.3169 0.2574 -0.2244 0.063 Uiso 1 1 calc R
C73 C 0.2629(4) 0.2924(4) -0.2687(10) 0.042(3) Uani 1 1 d .
C74 C 0.2161(4) 0.2884(5) -0.2705(11) 0.051(3) Uani 1 1 d .
H74A H 0.1988 0.3125 -0.2938 0.061 Uiso 1 1 calc R
C75 C 0.1964(4) 0.2493(5) -0.2382(11) 0.051(4) Uani 1 1 d .
H75A H 0.1655 0.2467 -0.2431 0.061 Uiso 1 1 calc R
C76 C 0.3521(4) 0.3760(4) -0.3480(10) 0.043(3) Uani 1 1 d .
H76A H 0.3825 0.3747 -0.3606 0.052 Uiso 1 1 calc R
C77 C 0.3313(4) 0.3354(4) -0.3206(10) 0.042(3) Uani 1 1 d .
H77A H 0.3477 0.3076 -0.3153 0.051 Uiso 1 1 calc R
C78 C 0.2862(4) 0.3356(4) -0.3009(9) 0.040(3) Uani 1 1 d .
C79 C 0.2641(4) 0.3778(5) -0.3136(13) 0.062(5) Uani 1 1 d .
H79A H 0.2336 0.3799 -0.3025 0.074 Uiso 1 1 calc R
C80 C 0.2867(5) 0.4163(5) -0.3422(15) 0.070(6) Uani 1 1 d .
H80A H 0.2707 0.4440 -0.3519 0.084 Uiso 1 1 calc R
C81 C 0.3450(6) 0.5666(7) -0.4643(17) 0.108(10) Uani 1 1 d .
H81A H 0.3720 0.5595 -0.4918 0.130 Uiso 1 1 calc R
C82 C 0.3246(5) 0.6094(7) -0.4843(19) 0.109(10) Uani 1 1 d .
H82A H 0.3393 0.6309 -0.5202 0.131 Uiso 1 1 calc R
C83 C 0.2836(4) 0.6202(5) -0.4521(11) 0.051(3) Uani 1 1 d .
C84 C 0.2671(7) 0.5884(7) -0.3952(16) 0.100(9) Uani 1 1 d .
H84A H 0.2402 0.5949 -0.3670 0.120 Uiso 1 1 calc R
C85 C 0.2892(7) 0.5456(7) -0.3770(16) 0.098(8) Uani 1 1 d .
H85A H 0.2751 0.5238 -0.3408 0.118 Uiso 1 1 calc R
C86 C 0.2611(5) 0.7454(5) -0.5265(17) 0.084(7) Uani 1 1 d .
H86A H 0.2776 0.7711 -0.5463 0.101 Uiso 1 1 calc R
C87 C 0.2835(5) 0.7033(6) -0.5065(16) 0.080(6) Uani 1 1 d .
H87A H 0.3142 0.7011 -0.5158 0.096 Uiso 1 1 calc R
C88 C 0.2608(4) 0.6655(5) -0.4736(10) 0.046(3) Uani 1 1 d .
C89 C 0.2170(5) 0.6706(5) -0.4637(11) 0.056(4) Uani 1 1 d .
H89A H 0.2001 0.6463 -0.4396 0.067 Uiso 1 1 calc R
C90 C 0.1963(5) 0.7128(5) -0.4899(11) 0.054(4) Uani 1 1 d .
H90A H 0.1652 0.7145 -0.4869 0.064 Uiso 1 1 calc R
C91 C 0.4324(5) 0.4451(5) -0.5130(13) 0.062(4) Uani 1 1 d .
H91A H 0.4152 0.4178 -0.5139 0.074 Uiso 1 1 calc R
C92 C 0.4663(5) 0.4485(5) -0.5731(11) 0.058(4) Uani 1 1 d .
H92A H 0.4701 0.4253 -0.6154 0.070 Uiso 1 1 calc R
C93 C 0.4946(4) 0.4867(5) -0.5701(11) 0.048(3) Uani 1 1 d .
C94 C 0.4863(5) 0.5189(5) -0.5060(11) 0.055(4) Uani 1 1 d .
H94A H 0.5057 0.5442 -0.4986 0.066 Uiso 1 1 calc R
C95 C 0.4501(5) 0.5147(5) -0.4530(12) 0.059(4) Uani 1 1 d .
H95A H 0.4442 0.5389 -0.4135 0.071 Uiso 1 1 calc R
C96 C 0.5864(6) 0.4633(5) -0.7375(12) 0.065(5) Uani 1 1 d .
H96A H 0.5998 0.4375 -0.7647 0.078 Uiso 1 1 calc R
C97 C 0.5521(6) 0.4554(6) -0.6777(13) 0.068(5) Uani 1 1 d .
H97A H 0.5424 0.4248 -0.6667 0.082 Uiso 1 1 calc R
C98 C 0.5322(4) 0.4926(4) -0.6346(11) 0.050(3) Uani 1 1 d .
C99 C 0.5489(5) 0.5370(5) -0.6537(11) 0.052(3) Uani 1 1 d .
H99A H 0.5370 0.5632 -0.6257 0.062 Uiso 1 1 calc R
C100 C 0.5825(5) 0.5427(5) -0.7126(10) 0.052(4) Uani 1 1 d .
H10B H 0.5931 0.5731 -0.7223 0.063 Uiso 1 1 calc R
O1W O 0.3833(6) 0.4440(6) 0.0317(14) 0.131(7) Uani 1 1 d .
O2W O 0.3786(8) 0.0229(9) -0.1732(18) 0.080(8) Uani 0.50 1 d P
O3W O 0.4401(7) 0.4642(7) 0.1841(16) 0.063(6) Uani 0.50 1 d P
O4W O 0.4702(8) 0.0430(8) -0.3081(19) 0.088(10) Uani 0.50 1 d P
O5W O 0.6680(9) 0.3902(10) -0.284(2) 0.109(12) Uani 0.50 1 d P
O6W O 0.6272(7) 0.4887(9) -0.2065(17) 0.070(7) Uani 0.50 1 d P
O7W O 0.3364(6) 0.1115(8) -0.268(2) 0.083(9) Uani 0.50 1 d P
O8W O 0.5297(7) 0.4485(7) -0.3484(17) 0.070(7) Uani 0.50 1 d P
O9W O 0.3559(7) 0.3564(6) 0.1412(16) 0.067(7) Uani 0.50 1 d P

loop_
_atom_site_aniso_label
_atom_site_aniso_U_11
_atom_site_aniso_U_22
_atom_site_aniso_U_33
_atom_site_aniso_U_23
_atom_site_aniso_U_13
_atom_site_aniso_U_12
Cu1 0.0565(12) 0.0609(12) 0.0909(16) 0.0077(11) 0.0275(11) 0.0168(9)
Cu2 0.0470(10) 0.0635(11) 0.0690(13) 0.0097(10) -0.0011(9) -0.0185(8)
Cu3 0.0448(9) 0.0481(9) 0.0639(12) 0.0179(8) 0.0044(8) 0.0033(7)
Cu4 0.0435(9) 0.0501(10) 0.0788(13) -0.0109(9) -0.0022(9) 0.0128(7)
Cu5 0.0454(9) 0.0488(9) 0.0720(13) 0.0044(9) 0.0140(9) -0.0048(7)
Cu6 0.0431(9) 0.0417(9) 0.0681(12) 0.0168(8) -0.0023(8) -0.0041(7)
W1 0.0427(3) 0.0379(3) 0.0335(3) -0.0088(2) 0.0006(2) 0.0077(2)
W2 0.0316(2) 0.0315(2) 0.0333(3) -0.0072(2) -0.0002(2) 0.00338(17)
W3 0.0260(2) 0.0354(2) 0.0320(3) -0.00017(19) -0.00503(19) 0.00060(16)
W4 0.0350(2) 0.0304(2) 0.0386(3) 0.0043(2) 0.0026(2) -0.00215(17)
W5 0.0451(3) 0.0445(3) 0.0306(3) 0.0064(2) -0.0007(2) 0.0159(2)
W6 0.0299(2) 0.0355(2) 0.0353(3) 0.0015(2) 0.0015(2) 0.01048(17)
W7 0.0275(2) 0.0468(3) 0.0404(3) -0.0032(2) -0.0020(2) 0.01252(18)
W8 0.0346(3) 0.0419(3) 0.0303(3) 0.0058(2) 0.0088(2) 0.0062(2)
W9 0.0368(3) 0.0347(3) 0.0469(3) -0.0064(2) 0.0017(2) -0.00739(19)
W10 0.0366(3) 0.0602(4) 0.0352(4) -0.0129(3) -0.0094(3) 0.0084(3)
W11 0.0357(2) 0.0327(2) 0.0336(3) 0.0072(2) 0.0010(2) 0.00171(17)
W12 0.0275(2) 0.0402(2) 0.0350(3) -0.0014(2) 0.0064(2) -0.00243(17)
Si1 0.0218(11) 0.0277(12) 0.0208(12) -0.0039(10) -0.0005(10) 0.0004(9)
O1 0.052(7) 0.075(8) 0.051(7) -0.020(6) -0.009(6) 0.009(6)
O2 0.039(5) 0.046(5) 0.041(5) -0.009(4) 0.004(4) -0.005(4)
O3 0.031(4) 0.032(4) 0.036(5) -0.004(3) 0.005(4) 0.008(3)
O4 0.036(5) 0.041(5) 0.040(5) -0.008(4) -0.004(4) 0.004(3)
O5 0.027(4) 0.028(4) 0.038(4) -0.003(3) 0.004(3) -0.006(3)
O6 0.037(5) 0.076(7) 0.050(6) -0.009(5) -0.002(4) 0.024(4)
O7 0.067(7) 0.047(6) 0.047(6) -0.014(5) -0.001(5) 0.001(5)
O8 0.047(5) 0.072(7) 0.026(4) -0.007(4) -0.008(4) 0.018(5)
O9 0.063(6) 0.056(6) 0.061(7) 0.020(5) 0.014(5) 0.007(5)
O10 0.029(4) 0.049(5) 0.041(5) -0.002(4) -0.009(4) 0.000(4)
O11 0.051(5) 0.038(5) 0.039(5) -0.008(4) -0.003(4) -0.004(4)
O12 0.031(4) 0.043(5) 0.035(5) -0.003(4) 0.001(4) -0.008(3)
O13 0.038(4) 0.043(5) 0.032(4) 0.015(4) -0.003(4) 0.002(3)
O14 0.034(4) 0.052(5) 0.033(5) -0.001(4) 0.006(4) -0.004(4)
O15 0.027(4) 0.033(5) 0.047(6) -0.003(4) 0.005(4) -0.007(3)
O16 0.028(4) 0.036(4) 0.035(4) 0.002(3) 0.000(3) 0.001(3)
O17 0.050(5) 0.038(4) 0.033(5) 0.001(4) -0.001(4) 0.001(4)
O18 0.041(5) 0.050(5) 0.038(5) 0.006(4) -0.003(4) 0.024(4)
O19 0.036(4) 0.035(4) 0.025(4) 0.007(3) -0.002(3) 0.006(3)
O20 0.035(5) 0.058(6) 0.046(6) -0.012(5) 0.012(4) -0.008(4)
O21 0.027(4) 0.039(4) 0.042(5) -0.009(4) 0.001(4) -0.007(3)
O22 0.039(5) 0.054(5) 0.038(5) -0.004(4) -0.003(4) 0.008(4)
O23 0.046(5) 0.039(5) 0.056(7) -0.011(5) 0.002(5) -0.007(4)
O24 0.033(4) 0.033(4) 0.027(4) -0.005(3) -0.001(3) 0.004(3)
O25 0.049(5) 0.046(5) 0.030(4) -0.003(4) 0.007(4) 0.007(4)
O26 0.025(4) 0.048(5) 0.035(5) -0.003(4) -0.003(3) 0.002(3)
O27 0.050(5) 0.037(5) 0.054(6) 0.009(4) -0.001(5) 0.004(4)
O28 0.038(4) 0.045(5) 0.051(6) 0.001(4) 0.000(4) 0.010(3)
O29 0.031(4) 0.038(5) 0.060(6) -0.009(4) 0.003(4) -0.006(3)
O30 0.040(5) 0.033(4) 0.039(5) 0.005(3) 0.005(4) 0.005(3)
O31 0.044(5) 0.030(4) 0.032(4) 0.004(3) 0.002(4) 0.005(3)
O32 0.032(5) 0.041(5) 0.048(6) -0.019(4) 0.006(4) 0.000(4)
O33 0.038(5) 0.039(4) 0.046(5) 0.003(4) 0.005(4) 0.002(3)
O34 0.030(4) 0.028(4) 0.033(4) -0.002(3) 0.002(3) 0.003(3)
O35 0.038(4) 0.039(5) 0.035(5) -0.001(4) 0.003(4) 0.017(3)
O36 0.052(6) 0.077(7) 0.049(6) 0.018(5) 0.011(5) 0.011(5)
O37 0.019(3) 0.026(3) 0.026(3) 0.001(2) 0.002(2) -0.002(2)
O38 0.034(5) 0.045(5) 0.047(6) -0.006(4) -0.009(4) 0.000(4)
O39 0.064(7) 0.065(7) 0.041(6) 0.008(5) -0.004(5) 0.016(5)
O40 0.033(4) 0.030(4) 0.052(5) -0.009(4) -0.004(4) 0.001(3)
N1 0.041(7) 0.085(10) 0.067(9) 0.017(8) 0.024(7) 0.018(6)
N2 0.054(7) 0.053(7) 0.054(7) 0.000(6) 0.002(6) -0.014(5)
N3 0.044(7) 0.062(8) 0.075(9) 0.013(7) -0.005(6) -0.017(6)
N4 0.063(8) 0.060(8) 0.087(11) -0.002(8) 0.020(8) -0.010(6)
N5 0.036(6) 0.051(7) 0.053(7) 0.007(5) 0.004(5) -0.009(5)
N6 0.040(6) 0.050(7) 0.068(8) 0.016(6) 0.003(6) -0.004(5)
N7 0.053(7) 0.050(7) 0.059(8) 0.008(6) 0.012(6) -0.002(5)
N8 0.044(6) 0.053(7) 0.062(8) -0.019(6) 0.006(6) 0.006(5)
N9 0.036(6) 0.052(7) 0.061(8) 0.015(6) 0.007(5) 0.015(5)
N10 0.058(8) 0.046(7) 0.083(10) -0.009(7) -0.023(7) 0.019(6)
N11 0.039(6) 0.044(6) 0.069(9) -0.006(6) -0.002(6) 0.006(4)
N12 0.035(5) 0.061(7) 0.064(8) 0.012(6) 0.006(6) -0.010(5)
N13 0.063(7) 0.046(6) 0.074(9) -0.003(7) 0.008(8) -0.001(5)
N14 0.047(7) 0.042(6) 0.076(9) 0.006(6) -0.009(6) -0.002(5)
N15 0.047(6) 0.036(5) 0.045(6) 0.003(5) 0.019(5) -0.007(4)
N16 0.039(6) 0.038(6) 0.065(8) 0.011(5) -0.003(5) -0.008(4)
N17 0.037(6) 0.054(7) 0.073(9) 0.030(6) 0.006(6) 0.009(5)
N18 0.045(6) 0.040(6) 0.065(8) 0.014(6) 0.001(6) 0.001(5)
N19 0.040(6) 0.039(5) 0.066(8) 0.010(6) 0.004(6) -0.004(4)
N20 0.052(7) 0.034(5) 0.071(8) -0.006(6) 0.012(6) 0.002(4)
C1 0.070(13) 0.18(2) 0.047(11) 0.018(13) 0.028(10) 0.053(14)
C2 0.068(12) 0.108(16) 0.059(11) -0.017(10) 0.011(9) 0.006(11)
C3 0.051(7) 0.066(9) 0.030(7) -0.001(6) 0.001(6) -0.005(6)
C4 0.042(7) 0.066(9) 0.042(8) -0.007(7) 0.017(6) 0.004(6)
C5 0.053(9) 0.079(12) 0.068(11) 0.012(9) 0.003(8) -0.004(8)
C6 0.054(9) 0.074(11) 0.059(10) 0.014(8) -0.006(8) -0.012(7)
C7 0.059(9) 0.071(10) 0.038(8) 0.012(7) -0.002(7) -0.013(7)
C8 0.042(6) 0.036(6) 0.045(7) -0.009(5) 0.002(6) -0.001(5)
C9 0.037(6) 0.050(7) 0.045(7) 0.001(6) -0.001(6) -0.001(5)
C10 0.056(9) 0.056(8) 0.049(8) 0.006(7) 0.001(7) -0.009(7)
C11 0.043(8) 0.080(12) 0.118(17) 0.026(12) 0.002(10) -0.019(8)
C12 0.046(8) 0.061(9) 0.128(17) 0.009(11) 0.018(11) -0.015(7)
C13 0.047(8) 0.066(9) 0.074(11) 0.000(8) 0.008(8) -0.019(7)
C14 0.046(8) 0.065(11) 0.134(19) 0.004(12) 0.005(11) -0.010(7)
C15 0.052(10) 0.059(10) 0.17(2) 0.033(13) 0.000(12) -0.026(8)
C16 0.058(10) 0.081(13) 0.117(18) 0.009(12) 0.041(12) -0.004(8)
C17 0.053(10) 0.080(13) 0.124(19) 0.014(13) 0.021(11) -0.016(8)
C18 0.043(7) 0.059(8) 0.064(10) 0.008(8) 0.000(7) -0.009(6)
C19 0.068(11) 0.064(10) 0.124(18) 0.016(11) 0.048(12) -0.003(9)
C20 0.072(12) 0.077(12) 0.102(16) 0.014(11) 0.037(12) -0.005(9)
C21 0.057(9) 0.043(8) 0.080(12) 0.020(8) 0.014(8) 0.008(6)
C22 0.029(6) 0.048(7) 0.095(13) 0.021(8) -0.002(7) 0.002(5)
C23 0.034(6) 0.044(6) 0.045(7) 0.011(6) -0.002(6) -0.005(5)
C24 0.041(7) 0.057(8) 0.065(10) 0.012(7) -0.023(7) -0.008(6)
C25 0.038(7) 0.055(8) 0.062(9) 0.003(7) -0.017(7) -0.007(6)
C26 0.043(8) 0.077(11) 0.119(16) 0.061(11) -0.036(10) -0.015(7)
C27 0.038(7) 0.068(10) 0.118(15) 0.054(11) -0.033(9) -0.016(6)
C28 0.047(8) 0.058(8) 0.051(8) 0.015(7) 0.002(7) -0.002(6)
C29 0.058(10) 0.067(11) 0.103(15) 0.021(10) -0.039(10) -0.014(8)
C30 0.068(11) 0.079(12) 0.078(12) 0.035(10) -0.033(10) -0.008(9)
C31 0.076(11) 0.044(8) 0.097(15) -0.002(9) 0.016(11) -0.006(7)
C32 0.087(11) 0.025(6) 0.076(11) -0.004(7) 0.032(9) -0.011(6)
C33 0.054(8) 0.041(7) 0.066(10) -0.013(7) 0.010(8) -0.001(6)
C34 0.062(8) 0.029(6) 0.066(10) -0.009(6) 0.016(8) -0.011(5)
C35 0.065(9) 0.037(7) 0.060(9) 0.009(6) 0.020(8) -0.003(6)
C36 0.061(10) 0.048(8) 0.085(13) 0.001(8) 0.002(9) 0.014(7)
C37 0.076(11) 0.059(9) 0.054(9) 0.004(7) 0.017(8) 0.019(8)
C38 0.050(7) 0.052(8) 0.054(9) -0.014(7) 0.010(7) -0.010(6)
C39 0.033(7) 0.068(9) 0.069(10) -0.016(8) 0.006(7) 0.004(6)
C40 0.055(9) 0.050(8) 0.072(11) -0.005(7) 0.016(8) -0.004(6)
C41 0.028(6) 0.044(7) 0.052(8) 0.016(6) 0.001(5) -0.004(5)
C42 0.039(7) 0.039(7) 0.062(9) 0.007(6) 0.006(6) 0.004(5)
C43 0.036(7) 0.047(7) 0.065(9) -0.001(7) -0.003(6) 0.002(5)
C44 0.042(9) 0.037(7) 0.16(2) 0.009(10) 0.001(10) -0.006(6)
C45 0.038(8) 0.067(11) 0.125(17) -0.002(11) 0.002(10) -0.004(7)
C46 0.034(7) 0.071(10) 0.18(2) 0.042(13) -0.023(11) -0.003(8)
C47 0.043(8) 0.070(11) 0.120(17) 0.023(12) -0.007(10) 0.001(7)
C48 0.044(8) 0.058(8) 0.077(11) -0.012(8) -0.019(8) 0.013(6)
C49 0.041(8) 0.048(8) 0.142(19) -0.004(11) -0.002(10) 0.006(6)
C50 0.052(9) 0.071(11) 0.125(18) -0.007(12) -0.021(11) 0.021(8)
C51 0.053(9) 0.107(14) 0.042(9) -0.017(9) -0.011(7) 0.017(9)
C52 0.057(9) 0.088(11) 0.027(7) -0.025(7) -0.009(6) 0.020(8)
C53 0.046(6) 0.041(6) 0.036(6) -0.007(5) 0.017(6) -0.005(5)
C54 0.042(8) 0.077(11) 0.053(9) -0.017(8) -0.001(7) -0.003(7)
C55 0.045(8) 0.073(10) 0.044(8) -0.004(7) 0.012(6) 0.005(7)
C56 0.042(8) 0.105(14) 0.053(10) 0.026(9) 0.017(7) 0.005(8)
C57 0.046(8) 0.078(11) 0.052(9) 0.022(8) 0.011(7) 0.002(7)
C58 0.038(6) 0.039(6) 0.051(8) 0.006(6) 0.006(6) 0.001(5)
C59 0.040(7) 0.066(9) 0.043(8) -0.008(7) 0.006(6) -0.005(6)
C60 0.045(8) 0.065(9) 0.052(9) -0.007(7) -0.001(7) 0.004(6)
C61 0.080(13) 0.060(10) 0.121(18) 0.019(11) 0.029(12) -0.004(9)
C62 0.065(11) 0.061(10) 0.111(16) 0.022(11) 0.003(11) 0.014(8)
C63 0.051(8) 0.050(8) 0.074(11) 0.008(8) -0.006(8) 0.005(6)
C64 0.050(8) 0.056(9) 0.099(15) 0.006(9) 0.014(9) 0.001(6)
C65 0.037(7) 0.074(11) 0.14(2) 0.011(12) 0.024(10) 0.000(7)
C66 0.048(9) 0.051(9) 0.19(3) 0.007(13) -0.026(13) -0.015(7)
C67 0.036(7) 0.065(10) 0.15(2) 0.002(12) 0.009(10) -0.010(7)
C68 0.055(9) 0.045(7) 0.084(12) 0.006(8) -0.008(8) 0.002(6)
C69 0.053(9) 0.044(8) 0.135(19) 0.004(10) -0.011(10) -0.007(6)
C70 0.050(9) 0.053(9) 0.120(17) 0.020(10) -0.009(10) -0.016(7)
C71 0.047(8) 0.043(7) 0.073(11) 0.020(7) 0.013(8) -0.003(5)
C72 0.028(6) 0.055(8) 0.074(10) 0.007(7) -0.003(6) -0.003(5)
C73 0.028(6) 0.047(7) 0.051(8) 0.001(6) 0.001(6) 0.002(4)
C74 0.036(6) 0.043(7) 0.075(10) 0.004(7) -0.007(7) -0.010(5)
C75 0.026(6) 0.051(8) 0.076(10) 0.007(7) 0.007(6) -0.010(5)
C76 0.027(6) 0.041(7) 0.062(9) 0.010(6) -0.001(6) 0.003(5)
C77 0.030(6) 0.037(6) 0.059(8) 0.003(6) 0.001(6) 0.004(5)
C78 0.038(6) 0.037(6) 0.044(7) 0.004(5) 0.002(5) 0.001(5)
C79 0.029(6) 0.047(8) 0.109(14) 0.023(9) 0.001(8) 0.002(5)
C80 0.030(7) 0.038(7) 0.141(18) 0.020(9) 0.002(9) 0.008(5)
C81 0.044(9) 0.106(15) 0.17(2) 0.105(17) 0.033(12) 0.022(9)
C82 0.031(8) 0.094(14) 0.20(3) 0.089(17) 0.033(12) 0.009(8)
C83 0.040(7) 0.043(7) 0.069(10) 0.007(7) -0.002(7) 0.002(5)
C84 0.080(13) 0.072(12) 0.15(2) 0.065(13) 0.059(14) 0.030(10)
C85 0.081(13) 0.083(13) 0.13(2) 0.048(13) 0.062(14) 0.017(10)
C86 0.034(8) 0.046(8) 0.17(2) 0.039(11) -0.013(11) -0.010(6)
C87 0.035(7) 0.056(9) 0.150(19) 0.029(11) -0.024(10) -0.003(6)
C88 0.033(6) 0.049(7) 0.056(9) 0.008(6) -0.002(6) 0.003(5)
C89 0.053(8) 0.048(7) 0.068(10) 0.010(7) 0.027(7) 0.008(6)
C90 0.044(8) 0.056(8) 0.061(9) 0.003(7) 0.018(7) 0.011(6)
C91 0.048(8) 0.037(7) 0.101(13) 0.003(8) 0.008(9) -0.014(6)
C92 0.064(9) 0.050(8) 0.061(10) -0.005(7) 0.013(8) -0.015(7)
C93 0.034(6) 0.040(7) 0.070(10) 0.008(6) -0.001(6) -0.004(5)
C94 0.050(8) 0.038(7) 0.078(11) -0.009(7) 0.013(8) -0.008(6)
C95 0.050(8) 0.046(7) 0.081(12) 0.019(8) 0.013(8) -0.006(6)
C96 0.092(12) 0.034(7) 0.069(11) -0.005(7) 0.028(9) -0.012(7)
C97 0.066(10) 0.050(9) 0.090(13) 0.006(9) 0.029(10) -0.007(7)
C98 0.046(7) 0.036(6) 0.068(10) 0.015(6) 0.013(7) 0.011(5)
C99 0.056(8) 0.035(6) 0.064(10) -0.002(6) -0.007(7) -0.007(6)
C100 0.061(9) 0.047(8) 0.049(8) -0.003(6) 0.016(7) -0.009(6)
O1W 0.124(14) 0.122(14) 0.148(18) -0.013(13) 0.026(13) 0.009(11)
O2W 0.050(13) 0.102(19) 0.088(18) -0.038(15) 0.016(12) -0.038(12)
O3W 0.070(14) 0.047(11) 0.074(15) -0.026(11) 0.015(12) 0.013(10)
O4W 0.067(14) 0.081(16) 0.12(2) -0.083(16) 0.029(14) -0.030(12)
O5W 0.068(16) 0.11(2) 0.15(3) -0.04(2) 0.053(19) -0.063(15)
O6W 0.042(11) 0.084(16) 0.084(17) 0.024(13) -0.024(11) -0.020(10)
O7W 0.027(9) 0.064(13) 0.16(3) -0.009(17) -0.007(14) -0.027(9)
O8W 0.056(12) 0.045(11) 0.108(19) 0.051(12) -0.027(13) -0.024(9)
O9W 0.072(14) 0.038(10) 0.092(17) 0.015(10) 0.072(13) 0.009(9)

loop_
_atom_type_symbol
_atom_type_description
_atom_type_scat_dispersion_real
_atom_type_scat_dispersion_imag
_atom_type_scat_source
C C 0.0033 0.0016 'International Tables Vol C Tables 4.2.6.8 and 6.1.1.4'
H H 0.0000 0.0000 'International Tables Vol C Tables 4.2.6.8 and 6.1.1.4'
N N 0.0061 0.0033 'International Tables Vol C Tables 4.2.6.8 and 6.1.1.4'
O O 0.0106 0.0060 'International Tables Vol C Tables 4.2.6.8 and 6.1.1.4'
Si Si 0.0817 0.0704 'International Tables Vol C Tables 4.2.6.8 and 6.1.1.4'
Cu Cu 0.3201 1.2651 'International Tables Vol C Tables 4.2.6.8 and 6.1.1.4'
W W -0.8490 6.8722 'International Tables Vol C Tables 4.2.6.8 and 6.1.1.4'

loop_
_geom_angle_atom_site_label_1
_geom_angle_atom_site_label_2
_geom_angle_atom_site_label_3
_geom_angle
_geom_angle_site_symmetry_1
_geom_angle_site_symmetry_3
N10 Cu1 N1 123.9(6) 2_654 .
N10 Cu1 N4 122.8(6) 2_654 3_565
N1 Cu1 N4 113.4(6) . 3_565
N5 Cu2 N3 126.1(5) . .
N5 Cu2 N2 122.0(5) . .
N3 Cu2 N2 111.9(5) . .
N9 Cu3 N6 117.5(5) . .
N9 Cu3 N7 109.5(5) . .
N6 Cu3 N7 107.8(5) . .
N9 Cu3 N8 115.5(5) . 2_554
N6 Cu3 N8 105.0(5) . 2_554
N7 Cu3 N8 99.8(5) . 2_554
N18 Cu4 N14 123.9(5) 2_565 3_455
N18 Cu4 N11 127.3(5) 2_565 .
N14 Cu4 N11 108.4(5) 3_455 .
N15 Cu5 N13 123.8(5) . .
N15 Cu5 N12 123.0(5) . .
N13 Cu5 N12 112.7(5) . .
N17 Cu6 N16 116.4(5) . .
N17 Cu6 N20 109.5(5) . 2_665
N16 Cu6 N20 107.4(5) . 2_665
N17 Cu6 N19 107.5(5) . .
N16 Cu6 N19 117.4(5) . .
N20 Cu6 N19 96.7(5) 2_665 .
O7 W1 O22 102.3(5) . .
O7 W1 O25 98.7(5) . .
O22 W1 O25 90.6(4) . .
O7 W1 O11 102.4(4) . .
O22 W1 O11 88.4(4) . .
O25 W1 O11 158.7(4) . .
O7 W1 O35 99.5(4) . .
O22 W1 O35 158.1(4) . .
O25 W1 O35 86.6(4) . .
O11 W1 O35 86.6(4) . .
O7 W1 O34 169.7(4) . .
O22 W1 O34 85.3(3) . .
O25 W1 O34 74.1(3) . .
O11 W1 O34 84.6(3) . .
O35 W1 O34 73.1(3) . .
O32 W2 O3 102.2(4) . .
O32 W2 O40 99.4(4) . .
O3 W2 O40 90.2(4) . .
O32 W2 O26 101.7(4) . .
O3 W2 O26 86.8(3) . .
O40 W2 O26 158.8(3) . .
O32 W2 O4 99.8(4) . .
O3 W2 O4 158.0(3) . .
O40 W2 O4 87.2(4) . .
O26 W2 O4 87.7(4) . .
O32 W2 O37 169.7(3) . .
O3 W2 O37 85.6(3) . .
O40 W2 O37 73.6(3) . .
O26 W2 O37 85.3(3) . .
O4 W2 O37 72.7(3) . .
O38 W3 O16 100.3(4) . .
O38 W3 O4 100.5(4) . .
O16 W3 O4 89.4(4) . .
O38 W3 O19 101.2(4) . .
O16 W3 O19 85.7(3) . .
O4 W3 O19 158.2(4) . .
O38 W3 O12 99.9(4) . .
O16 W3 O12 159.7(3) . .
O4 W3 O12 88.7(4) . .
O19 W3 O12 88.5(4) . .
O38 W3 O37 171.8(4) . .
O16 W3 O37 86.1(3) . .
O4 W3 O37 74.1(3) . .
O19 W3 O37 84.3(3) . .
O12 W3 O37 74.0(3) . .
O9 W4 O13 101.6(4) . .
O9 W4 O30 101.5(4) . .
O13 W4 O30 87.5(4) . .
O9 W4 O40 98.9(4) . .
O13 W4 O40 159.5(3) . .
O30 W4 O40 89.6(3) . .
O9 W4 O12 99.4(4) . .
O13 W4 O12 88.6(3) . .
O30 W4 O12 159.2(3) . .
O40 W4 O12 86.9(4) . .
O9 W4 O37 170.1(4) . .
O13 W4 O37 85.3(3) . .
O30 W4 O37 85.8(3) . .
O40 W4 O37 74.3(3) . .
O12 W4 O37 73.5(3) . .
O39 W5 O8 101.3(5) . .
O39 W5 O17 100.4(4) . .
O8 W5 O17 89.8(4) . .
O39 W5 O30 99.5(4) . .
O8 W5 O30 159.2(4) . .
O17 W5 O30 86.5(4) . .
O39 W5 O18 99.6(4) . .
O8 W5 O18 89.3(4) . .
O17 W5 O18 159.7(4) . .
O30 W5 O18 87.2(4) . .
O39 W5 O24 172.9(4) . .
O8 W5 O24 75.4(3) . .
O17 W5 O24 86.0(3) . .
O30 W5 O24 83.9(3) . .
O18 W5 O24 74.2(3) . .
O28 W6 O31 101.5(4) . .
O28 W6 O33 99.5(4) . .
O31 W6 O33 158.9(3) . .
O28 W6 O35 99.8(4) . .
O31 W6 O35 89.7(4) . .
O33 W6 O35 88.6(4) . .
O28 W6 O19 102.1(4) . .
O31 W6 O19 85.1(4) . .
O33 W6 O19 88.7(4) . .
O35 W6 O19 158.0(3) . .
O28 W6 O34 170.4(4) . .
O31 W6 O34 85.3(3) . .
O33 W6 O34 74.1(3) . .
O35 W6 O34 73.3(3) . .
O19 W6 O34 85.0(3) . .
O6 W7 O10 101.0(4) . .
O6 W7 O3 100.5(4) . .
O10 W7 O3 158.4(3) . .
O6 W7 O21 101.8(4) . .
O10 W7 O21 89.7(4) . .
O3 W7 O21 84.4(4) . .
O6 W7 O18 99.8(4) . .
O10 W7 O18 89.4(4) . .
O3 W7 O18 88.4(4) . .
O21 W7 O18 158.2(3) . .
O6 W7 O24 171.9(4) . .
O10 W7 O24 75.0(3) . .
O3 W7 O24 83.8(3) . .
O21 W7 O24 85.4(3) . .
O18 W7 O24 73.4(3) . .
O36 W8 O17 102.0(4) . .
O36 W8 O13 100.0(5) . .
O17 W8 O13 87.2(4) . .
O36 W8 O33 97.9(4) . .
O17 W8 O33 160.1(4) . .
O13 W8 O33 88.6(4) . .
O36 W8 O25 100.3(5) . .
O17 W8 O25 89.5(4) . .
O13 W8 O25 159.7(4) . .
O33 W8 O25 87.7(4) . .
O36 W8 O34 170.4(4) . .
O17 W8 O34 85.7(3) . .
O13 W8 O34 86.0(3) . .
O33 W8 O34 74.6(3) . .
O25 W8 O34 73.7(3) . .
O23 W9 O2 102.7(5) . .
O23 W9 O11 102.3(4) . .
O2 W9 O11 88.2(4) . .
O23 W9 O29 98.7(5) . .
O2 W9 O29 158.6(4) . .
O11 W9 O29 88.4(4) . .
O23 W9 O15 98.5(4) . .
O2 W9 O15 89.2(4) . .
O11 W9 O15 159.0(4) . .
O29 W9 O15 86.5(4) . .
O23 W9 O5 168.8(4) . .
O2 W9 O5 85.4(3) . .
O11 W9 O5 85.5(3) . .
O29 W9 O5 73.3(3) . .
O15 W9 O5 73.6(3) . .
O1 W10 O10 99.3(5) . .
O1 W10 O2 97.8(5) . .
O10 W10 O2 91.0(4) . .
O1 W10 O22 99.2(5) . .
O10 W10 O22 161.4(4) . .
O2 W10 O22 86.5(4) . .
O1 W10 O8 99.7(5) . .
O10 W10 O8 88.4(4) . .
O2 W10 O8 162.3(4) . .
O22 W10 O8 88.5(4) . .
O1 W10 O24 172.1(5) . .
O10 W10 O24 75.2(3) . .
O2 W10 O24 88.0(3) . .
O22 W10 O24 86.4(3) . .
O8 W10 O24 74.7(3) . .
O27 W11 O29 100.5(4) . .
O27 W11 O31 102.5(4) . .
O29 W11 O31 89.1(4) . .
O27 W11 O14 100.1(4) . .
O29 W11 O14 88.7(4) . .
O31 W11 O14 157.4(4) . .
O27 W11 O16 101.8(4) . .
O29 W11 O16 157.8(4) . .
O31 W11 O16 85.3(3) . .
O14 W11 O16 88.3(4) . .
O27 W11 O5 170.3(4) . .
O29 W11 O5 73.1(3) . .
O31 W11 O5 84.9(3) . .
O14 W11 O5 73.0(3) . .
O16 W11 O5 85.0(3) . .
O20 W12 O26 100.7(4) . .
O20 W12 O21 100.0(4) . .
O26 W12 O21 86.1(3) . .
O20 W12 O14 101.0(4) . .
O26 W12 O14 87.6(4) . .
O21 W12 O14 158.8(4) . .
O20 W12 O15 99.5(4) . .
O26 W12 O15 159.8(4) . .
O21 W12 O15 90.5(4) . .
O14 W12 O15 88.5(4) . .
O20 W12 O5 172.0(4) . .
O26 W12 O5 85.6(3) . .
O21 W12 O5 85.2(3) . .
O14 W12 O5 74.2(3) . .
O15 W12 O5 74.3(3) . .
O5 Si1 O34 109.6(4) . .
O5 Si1 O37 109.3(4) . .
O34 Si1 O37 109.7(4) . .
O5 Si1 O24 109.8(4) . .
O34 Si1 O24 109.4(5) . .
O37 Si1 O24 109.0(4) . .
W9 O2 W10 149.0(5) . .
W2 O3 W7 151.6(5) . .
W3 O4 W2 122.0(5) . .
Si1 O5 W12 125.5(4) . .
Si1 O5 W9 124.2(5) . .
W12 O5 W9 91.6(3) . .
Si1 O5 W11 124.0(4) . .
W12 O5 W11 90.7(3) . .
W9 O5 W11 90.8(3) . .
W5 O8 W10 118.8(4) . .
W7 O10 W10 119.9(4) . .
W9 O11 W1 148.7(5) . .
W3 O12 W4 120.3(4) . .
W4 O13 W8 149.0(5) . .
W11 O14 W12 122.0(5) . .
W12 O15 W9 120.6(4) . .
W3 O16 W11 151.2(5) . .
W8 O17 W5 149.7(5) . .
W7 O18 W5 120.2(4) . .
W3 O19 W6 150.7(5) . .
W12 O21 W7 151.8(5) . .
W1 O22 W10 149.3(5) . .
Si1 O24 W5 125.9(4) . .
Si1 O24 W10 122.4(4) . .
W5 O24 W10 91.1(3) . .
Si1 O24 W7 125.3(4) . .
W5 O24 W7 92.0(3) . .
W10 O24 W7 89.9(3) . .
W1 O25 W8 120.5(4) . .
W12 O26 W2 149.2(5) . .
W11 O29 W9 122.9(5) . .
W4 O30 W5 149.8(5) . .
W6 O31 W11 152.2(5) . .
W6 O33 W8 120.3(4) . .
Si1 O34 W8 124.1(4) . .
Si1 O34 W1 124.7(4) . .
W8 O34 W1 91.6(3) . .
Si1 O34 W6 123.6(4) . .
W8 O34 W6 91.0(3) . .
W1 O34 W6 92.1(3) . .
W6 O35 W1 121.6(4) . .
Si1 O37 W3 125.4(4) . .
Si1 O37 W4 123.9(4) . .
W3 O37 W4 92.2(2) . .
Si1 O37 W2 123.1(4) . .
W3 O37 W2 91.2(3) . .
W4 O37 W2 91.3(2) . .
W2 O40 W4 120.9(4) . .
C1 N1 C5 115.7(13) . .
C1 N1 Cu1 117.3(11) . .
C5 N1 Cu1 126.7(13) . .
C10 N2 C6 115.9(13) . .
C10 N2 Cu2 122.3(10) . .
C6 N2 Cu2 121.8(11) . .
C15 N3 C11 112.7(15) . .
C15 N3 Cu2 124.4(11) . .
C11 N3 Cu2 122.0(12) . .
C20 N4 C16 116.5(17) . .
C20 N4 Cu1 122.8(13) . 3_465
C16 N4 Cu1 120.7(12) . 3_465
C25 N5 C21 116.5(12) . .
C25 N5 Cu2 118.5(9) . .
C21 N5 Cu2 124.3(10) . .
C30 N6 C26 116.1(13) . .
C30 N6 Cu3 125.2(11) . .
C26 N6 Cu3 118.7(10) . .
C31 N7 C35 117.7(14) . .
C31 N7 Cu3 119.1(12) . .
C35 N7 Cu3 118.8(10) . .
C36 N8 C40 115.0(13) . .
C36 N8 Cu3 123.4(10) . 2
C40 N8 Cu3 121.6(11) . 2
C41 N9 C45 117.2(12) . .
C41 N9 Cu3 122.3(9) . .
C45 N9 Cu3 119.7(11) . .
C50 N10 C46 115.1(14) . .
C50 N10 Cu1 120.6(12) . 2_655
C46 N10 Cu1 123.6(13) . 2_655
C55 N11 C51 116.6(12) . .
C55 N11 Cu4 119.9(10) . .
C51 N11 Cu4 123.4(10) . .
C56 N12 C60 116.0(12) . .
C56 N12 Cu5 118.7(10) . .
C60 N12 Cu5 125.2(11) . .
C65 N13 C61 117.6(15) . .
C65 N13 Cu5 121.6(12) . .
C61 N13 Cu5 119.7(12) . .
C66 N14 C70 116.3(13) . .
C66 N14 Cu4 123.8(11) . 3
C70 N14 Cu4 119.4(10) . 3
C71 N15 C75 115.9(11) . .
C71 N15 Cu5 124.2(10) . .
C75 N15 Cu5 119.2(9) . .
C76 N16 C80 116.3(11) . .
C76 N16 Cu6 121.9(9) . .
C80 N16 Cu6 121.1(9) . .
C85 N17 C81 114.8(14) . .
C85 N17 Cu6 125.0(11) . .
C81 N17 Cu6 120.0(10) . .
C90 N18 C86 117.0(12) . .
C90 N18 Cu4 118.5(10) . 2_564
C86 N18 Cu4 124.1(10) . 2_564
C91 N19 C95 114.5(13) . .
C91 N19 Cu6 127.1(9) . .
C95 N19 Cu6 118.1(11) . .
C100 N20 C96 116.2(13) . .
C100 N20 Cu6 119.8(10) . 2_664
C96 N20 Cu6 121.4(10) . 2_664
N1 C1 C2 122.6(16) . .
C3 C2 C1 119.9(18) . .
C4 C3 C2 116.6(14) . .
C4 C3 C8 122.5(13) . .
C2 C3 C8 120.9(14) . .
C5 C4 C3 120.3(14) . .
N1 C5 C4 124.3(17) . .
N2 C6 C7 123.1(15) . .
C6 C7 C8 120.0(14) . .
C7 C8 C9 117.3(12) . .
C7 C8 C3 121.9(14) . .
C9 C8 C3 120.8(13) . .
C10 C9 C8 119.9(13) . .
N2 C10 C9 123.7(14) . .
C12 C11 N3 126.2(16) . .
C11 C12 C13 118.5(14) . .
C14 C13 C12 117.4(16) . .
C14 C13 C18 121.9(15) . .
C12 C13 C18 120.7(13) . .
C13 C14 C15 118.5(16) . .
N3 C15 C14 125.9(15) . .
N4 C16 C17 123.6(16) . .
C16 C17 C18 118.1(16) . .
C19 C18 C17 116.5(16) . .
C19 C18 C13 122.9(14) . .
C17 C18 C13 120.5(14) . .
C18 C19 C20 121.1(17) . .
N4 C20 C19 123.8(18) . .
C22 C21 N5 123.3(14) . .
C21 C22 C23 120.7(13) . .
C24 C23 C22 117.1(12) . .
C24 C23 C28 119.9(12) . .
C22 C23 C28 123.0(12) . .
C23 C24 C25 119.5(13) . .
N5 C25 C24 122.6(12) . .
N6 C26 C27 123.0(14) . .
C28 C27 C26 120.0(14) . .
C29 C28 C27 117.4(14) . .
C29 C28 C23 122.8(14) . .
C27 C28 C23 119.8(13) . .
C28 C29 C30 120.6(15) . .
N6 C30 C29 122.9(15) . .
N7 C31 C32 121.6(15) . .
C31 C32 C33 121.5(14) . .
C34 C33 C32 115.9(13) . .
C34 C33 C38 121.0(13) . .
C32 C33 C38 123.0(13) . .
C35 C34 C33 119.1(13) . .
N7 C35 C34 124.2(13) . .
N8 C36 C37 127.0(14) . .
C36 C37 C38 117.5(15) . .
C39 C38 C37 116.2(14) . .
C39 C38 C33 121.8(14) . .
C37 C38 C33 122.0(14) . .
C38 C39 C40 121.5(15) . .
N8 C40 C39 122.5(16) . .
N9 C41 C42 122.2(12) . .
C41 C42 C43 121.1(12) . .
C42 C43 C44 115.6(13) . .
C42 C43 C48 120.7(13) . .
C44 C43 C48 123.5(13) . .
C45 C44 C43 118.9(15) . .
N9 C45 C44 124.8(16) . .
N10 C46 C47 124.7(17) . .
C48 C47 C46 120.8(16) . .
C47 C48 C49 114.9(14) . .
C47 C48 C43 124.8(14) . .
C49 C48 C43 120.2(15) . .
C50 C49 C48 120.1(17) . .
N10 C50 C49 124.3(17) . .
N11 C51 C52 124.4(14) . .
C53 C52 C51 118.7(13) . .
C52 C53 C54 118.1(12) . .
C52 C53 C58 123.4(13) . .
C54 C53 C58 118.6(13) . .
C55 C54 C53 118.9(14) . .
N11 C55 C54 123.4(14) . .
N12 C56 C57 122.1(16) . .
C56 C57 C58 120.5(16) . .
C59 C58 C57 117.8(12) . .
C59 C58 C53 122.7(13) . .
C57 C58 C53 119.4(14) . .
C58 C59 C60 119.4(14) . .
N12 C60 C59 124.2(15) . .
N13 C61 C62 122.6(18) . .
C63 C62 C61 115.7(17) . .
C64 C63 C62 120.4(15) . .
C64 C63 C68 120.3(14) . .
C62 C63 C68 119.3(14) . .
C63 C64 C65 118.9(15) . .
N13 C65 C64 124.5(16) . .
N14 C66 C67 122.2(15) . .
C68 C67 C66 120.8(15) . .
C67 C68 C69 118.4(14) . .
C67 C68 C63 122.7(15) . .
C69 C68 C63 118.9(14) . .
C70 C69 C68 118.9(15) . .
C69 C70 N14 123.2(15) . .
N15 C71 C72 124.7(14) . .
C73 C72 C71 119.0(13) . .
C72 C73 C74 116.5(12) . .
C72 C73 C78 121.5(11) . .
C74 C73 C78 121.7(11) . .
C75 C74 C73 119.7(13) . .
N15 C75 C74 124.1(12) . .
N16 C76 C77 123.5(12) . .
C76 C77 C78 120.3(11) . .
C77 C78 C79 116.1(12) . .
C77 C78 C73 121.6(11) . .
C79 C78 C73 122.4(12) . .
C80 C79 C78 120.4(13) . .
C79 C80 N16 123.3(12) . .
N17 C81 C82 124.2(17) . .
C83 C82 C81 120.8(16) . .
C84 C83 C82 114.6(14) . .
C84 C83 C88 123.4(14) . .
C82 C83 C88 121.8(14) . .
C83 C84 C85 122.1(16) . .
N17 C85 C84 123.0(16) . .
N18 C86 C87 121.9(14) . .
C88 C87 C86 120.9(15) . .
C89 C88 C87 116.5(13) . .
C89 C88 C83 121.3(13) . .
C87 C88 C83 122.1(12) . .
C88 C89 C90 119.8(13) . .
N18 C90 C89 123.8(14) . .
N19 C91 C92 125.5(13) . .
C91 C92 C93 119.2(15) . .
C94 C93 C92 116.2(14) . .
C94 C93 C98 122.1(12) . .
C92 C93 C98 121.7(14) . .
C95 C94 C93 121.0(13) . .
C94 C95 N19 123.2(16) . .
N20 C96 C97 121.9(15) . .
C98 C97 C96 120.6(14) . .
C97 C98 C99 116.1(14) . .
C97 C98 C93 123.3(12) . .
C99 C98 C93 120.6(13) . .
C100 C99 C98 121.0(14) . .
N20 C100 C99 124.0(14) . .

loop_
_geom_bond_atom_site_label_1
_geom_bond_atom_site_label_2
_geom_bond_distance
_geom_bond_site_symmetry_2
Cu1 N10 1.990(12) 2_654
Cu1 N1 2.003(12) .
Cu1 N4 2.009(15) 3_565
Cu2 N5 1.951(11) .
Cu2 N3 1.970(14) .
Cu2 N2 2.001(13) .
Cu3 N9 2.027(11) .
Cu3 N6 2.064(11) .
Cu3 N7 2.082(13) .
Cu3 N8 2.088(12) 2_554
Cu4 N18 1.956(11) 2_565
Cu4 N14 1.979(12) 3_455
Cu4 N11 2.025(11) .
Cu5 N15 1.979(10) .
Cu5 N13 1.986(13) .
Cu5 N12 2.012(11) .
Cu6 N17 2.024(11) .
Cu6 N16 2.040(10) .
Cu6 N20 2.082(13) 2_665
Cu6 N19 2.100(12) .
W1 O7 1.736(10) .
W1 O22 1.858(9) .
W1 O25 1.903(9) .
W1 O11 1.911(9) .
W1 O35 1.960(8) .
W1 O34 2.335(8) .
W2 O32 1.705(9) .
W2 O3 1.901(9) .
W2 O40 1.922(9) .
W2 O26 1.926(8) .
W2 O4 1.929(8) .
W2 O37 2.369(7) .
W3 O38 1.709(9) .
W3 O16 1.887(8) .
W3 O4 1.905(8) .
W3 O19 1.913(9) .
W3 O12 1.920(9) .
W3 O37 2.326(7) .
W4 O9 1.717(10) .
W4 O13 1.898(9) .
W4 O30 1.909(9) .
W4 O40 1.939(9) .
W4 O12 1.948(9) .
W4 O37 2.328(7) .
W5 O39 1.722(10) .
W5 O8 1.907(10) .
W5 O17 1.914(9) .
W5 O30 1.926(9) .
W5 O18 1.936(9) .
W5 O24 2.309(8) .
W6 O28 1.704(8) .
W6 O31 1.901(8) .
W6 O33 1.910(9) .
W6 O35 1.912(9) .
W6 O19 1.925(9) .
W6 O34 2.362(7) .
W7 O6 1.705(8) .
W7 O10 1.890(9) .
W7 O3 1.918(9) .
W7 O21 1.924(9) .
W7 O18 1.928(10) .
W7 O24 2.347(7) .
W8 O36 1.718(10) .
W8 O17 1.910(9) .
W8 O13 1.924(9) .
W8 O33 1.940(9) .
W8 O25 1.943(9) .
W8 O34 2.323(8) .
W9 O23 1.713(9) .
W9 O2 1.864(10) .
W9 O11 1.886(9) .
W9 O29 1.929(10) .
W9 O15 1.934(9) .
W9 O5 2.347(7) .
W10 O1 1.721(12) .
W10 O10 1.919(9) .
W10 O2 1.924(10) .
W10 O22 1.928(9) .
W10 O8 1.933(11) .
W10 O24 2.320(7) .
W11 O27 1.691(9) .
W11 O29 1.899(8) .
W11 O31 1.902(8) .
W11 O14 1.913(8) .
W11 O16 1.920(8) .
W11 O5 2.376(8) .
W12 O20 1.720(9) .
W12 O26 1.900(8) .
W12 O21 1.907(10) .
W12 O14 1.911(9) .
W12 O15 1.923(9) .
W12 O5 2.326(8) .
Si1 O5 1.617(8) .
Si1 O34 1.621(8) .
Si1 O37 1.622(7) .
Si1 O24 1.622(8) .
N1 C1 1.35(3) .
N1 C5 1.35(2) .
N2 C10 1.35(2) .
N2 C6 1.37(2) .
N3 C15 1.34(2) .
N3 C11 1.337(19) .
N4 C20 1.29(2) .
N4 C16 1.37(2) .
N4 Cu1 2.009(15) 3_465
N5 C25 1.319(18) .
N5 C21 1.366(18) .
N6 C30 1.33(2) .
N6 C26 1.343(18) .
N7 C31 1.32(2) .
N7 C35 1.358(17) .
N8 C36 1.32(2) .
N8 C40 1.379(19) .
N8 Cu3 2.088(12) 2
N9 C41 1.321(16) .
N9 C45 1.346(19) .
N10 C50 1.28(2) .
N10 C46 1.32(2) .
N10 Cu1 1.990(12) 2_655
N11 C55 1.31(2) .
N11 C51 1.35(2) .
N12 C56 1.34(2) .
N12 C60 1.35(2) .
N13 C65 1.317(19) .
N13 C61 1.34(2) .
N14 C66 1.32(2) .
N14 C70 1.369(18) .
N14 Cu4 1.979(12) 3
N15 C71 1.314(17) .
N15 C75 1.337(18) .
N16 C76 1.315(16) .
N16 C80 1.355(17) .
N17 C85 1.30(2) .
N17 C81 1.327(19) .
N18 C90 1.301(18) .
N18 C86 1.302(19) .
N18 Cu4 1.956(11) 2_564
N19 C91 1.30(2) .
N19 C95 1.360(16) .
N20 C100 1.329(18) .
N20 C96 1.366(17) .
N20 Cu6 2.082(13) 2_664
C1 C2 1.41(3) .
C2 C3 1.39(2) .
C3 C4 1.38(2) .
C3 C8 1.452(18) .
C4 C5 1.37(2) .
C6 C7 1.38(2) .
C7 C8 1.38(2) .
C8 C9 1.40(2) .
C9 C10 1.366(19) .
C11 C12 1.32(2) .
C12 C13 1.42(2) .
C13 C14 1.33(2) .
C13 C18 1.49(2) .
C14 C15 1.38(3) .
C16 C17 1.37(3) .
C17 C18 1.41(2) .
C18 C19 1.36(2) .
C19 C20 1.37(3) .
C21 C22 1.36(2) .
C22 C23 1.384(17) .
C23 C24 1.365(17) .
C23 C28 1.504(18) .
C24 C25 1.431(19) .
C26 C27 1.36(2) .
C27 C28 1.37(2) .
C28 C29 1.34(2) .
C29 C30 1.37(2) .
C31 C32 1.38(2) .
C32 C33 1.408(19) .
C33 C34 1.397(18) .
C33 C38 1.47(2) .
C34 C35 1.37(2) .
C36 C37 1.36(2) .
C37 C38 1.45(2) .
C38 C39 1.36(2) .
C39 C40 1.39(2) .
C41 C42 1.396(17) .
C42 C43 1.404(18) .
C43 C44 1.412(19) .
C43 C48 1.474(19) .
C44 C45 1.37(2) .
C46 C47 1.36(2) .
C47 C48 1.33(2) .
C48 C49 1.39(2) .
C49 C50 1.37(2) .
C51 C52 1.38(2) .
C52 C53 1.349(19) .
C53 C54 1.41(2) .
C53 C58 1.500(17) .
C54 C55 1.38(2) .
C56 C57 1.37(2) .
C57 C58 1.39(2) .
C58 C59 1.34(2) .
C59 C60 1.37(2) .
C61 C62 1.45(2) .
C62 C63 1.40(2) .
C63 C64 1.35(2) .
C63 C68 1.530(19) .
C64 C65 1.38(2) .
C66 C67 1.37(2) .
C67 C68 1.35(2) .
C68 C69 1.36(2) .
C69 C70 1.36(2) .
C71 C72 1.380(18) .
C72 C73 1.372(19) .
C73 C74 1.403(16) .
C73 C78 1.493(17) .
C74 C75 1.348(18) .
C76 C77 1.375(17) .
C77 C78 1.381(17) .
C78 C79 1.382(17) .
C79 C80 1.355(19) .
C81 C82 1.39(2) .
C82 C83 1.35(2) .
C83 C84 1.34(2) .
C83 C88 1.491(17) .
C84 C85 1.41(2) .
C86 C87 1.40(2) .
C87 C88 1.36(2) .
C88 C89 1.326(18) .
C89 C90 1.41(2) .
C91 C92 1.37(2) .
C92 C93 1.372(18) .
C93 C94 1.36(2) .
C93 C98 1.51(2) .
C94 C95 1.36(2) .
C96 C97 1.39(2) .
C97 C98 1.38(2) .
C98 C99 1.384(18) .
C99 C100 1.36(2) .
